data_9005740
loop_
_publ_author_name
'Hatert, F.'
'Lefevre, P.'
'Fransolet, A. M.'
'Spirlet, M. R.'
'Rebbouh, L.'
'Fontan, F.'
'Keller, P.'

_publ_section_title
;
 Ferrorosemaryite, NaFe2+Fe3+Al(PO4)3, a new phosphate
 mineral from the Rubindi pegmatite, Rwanda
;
_journal_name_full 'European Journal of Mineralogy'
_journal_page_first 749
_journal_page_last 759
_journal_paper_doi 10.1127/0935-1221/2005/0017-0749
_journal_volume 17
_journal_year 2005
_chemical_compound_source 'Rubindi pegmatite, Rwanda'
_chemical_formula_sum 'Al1.846 Fe3.996 Mn0.366 Na0.501 O24 P6'
_chemical_name_mineral Ferrorosemaryite
_space_group_IT_number 14
_symmetry_space_group_name_Hall '-P 2yn'
_symmetry_space_group_name_H-M 'P 1 21/n 1'
_cell_angle_alpha 90
_cell_angle_beta 114.353
_cell_angle_gamma 90
_cell_length_a 11.838
_cell_length_b 12.347
_cell_length_c 6.2973
_cell_formula_units_Z 2
_cell_volume 838.539
_database_code_amcsd 0007132
_exptl_crystal_density_diffrn 3.463
_cod_original_formula_sum 'Mn.366 Na.501 Fe3.996 Al1.846 P6 O24'
_cod_database_code 9005740

loop_
_space_group_symop_operation_xyz
x,y,z
1/2+x,1/2-y,1/2+z
1/2-x,1/2+y,1/2-z
-x,-y,-z

loop_
_atom_site_label
_atom_site_fract_x
_atom_site_fract_y
_atom_site_fract_z
_atom_site_occupancy
_atom_site_U_iso_or_equiv
MnX1a 0.50000 0.00000 0.00000 0.36600 0.02670
NaX1a 0.50000 0.00000 0.00000 0.13500 0.02670
NaX1b 0.50000 0.00000 0.50000 0.19000 0.02600
Fe2+M1 0.00328 0.26143 0.26174 0.66500 0.00830
Fe3+M1 0.00328 0.26143 0.26174 0.24600 0.00830
NaM1 0.00328 0.26143 0.26174 0.08800 0.00830
AlM2a 0.28229 -0.34426 0.36563 0.70800 0.00600
Fe2+M2a 0.28229 -0.34426 0.36563 0.15500 0.00600
Fe3+M2a 0.28229 -0.34426 0.36563 0.14100 0.00600
FeM2b 0.21847 -0.14873 0.62250 0.79100 0.00590
AlM2b 0.21847 -0.14873 0.62250 0.21500 0.00590
P1 0.00302 -0.28623 0.24047 1.00000 0.00680
P2a 0.24165 -0.10219 0.12096 1.00000 0.00710
P2b 0.24473 0.11152 0.64403 1.00000 0.00670
O1a 0.44810 -0.28350 0.51680 1.00000 0.00950
O1b 0.45310 -0.71190 0.04270 1.00000 0.00890
O2a 0.10810 -0.35490 0.23160 1.00000 0.01290
O2b 0.09360 -0.63370 0.74390 1.00000 0.01220
O3a 0.31860 -0.33170 0.09440 1.00000 0.01010
O3b 0.33390 -0.66120 0.61400 1.00000 0.01020
O4a 0.12270 0.40240 0.33940 1.00000 0.01390
O4b 0.11540 -0.39690 0.77830 1.00000 0.01370
O5a 0.23020 -0.17210 0.31710 1.00000 0.01110
O5b 0.22240 -0.81690 0.82740 1.00000 0.00980
O6a 0.31220 -0.49020 0.38350 1.00000 0.01290
O6b 0.31170 -0.49980 0.87230 1.00000 0.01230

loop_
_cod_related_entry_id
_cod_related_entry_database
_cod_related_entry_code
1 AMCSD 0007132
